data_4065264
loop_
_publ_author_name
'Li, Dongzhen'
'Wang, Yang'
'Zhang, Wen-Xiong'
'Zhang, Shaoguang'
'Guang, Jie'
'Xi, Zhenfeng'

_publ_section_title
;
 One-Pot Synthesis and Unpredicted Hydrogen Bonds of the Guanidinium
 Triflates from Readily Available Amines, Carbodiimides, and Zn(OTf)2
;
_journal_issue 19
_journal_name_full Organometallics
_journal_page_first 5278
_journal_paper_doi 10.1021/om2006613
_journal_volume 30
_journal_year 2011
_chemical_formula_sum 'C36 H40 F16 N4 O14 S4 Zn2'
_chemical_formula_weight 1315.70
_chemical_name_systematic
; 
 ? 
;
_space_group_IT_number 2
_symmetry_cell_setting triclinic
_symmetry_space_group_name_Hall '-P 1'
_symmetry_space_group_name_H-M 'P -1'
_atom_sites_solution_hydrogens geom
_atom_sites_solution_primary direct
_atom_sites_solution_secondary difmap
_audit_creation_method SHELXL-97
_cell_angle_alpha 67.54(3)
_cell_angle_beta 80.01(3)
_cell_angle_gamma 87.03(3)
_cell_formula_units_Z 1
_cell_length_a 10.610(2)
_cell_length_b 11.128(2)
_cell_length_c 11.191(2)
_cell_measurement_reflns_used 10110
_cell_measurement_temperature 123(2)
_cell_measurement_theta_max 27.48
_cell_measurement_theta_min 1.95
_cell_volume 1202.4(5)
_computing_cell_refinement Rapid-AUTO
_computing_data_collection 'Rapid-AUTO (Rigaku,2000)'
_computing_data_reduction 'CrystalStructure (Rigaku/MSC,2000)'
_computing_molecular_graphics 'Siemens SHELXTL V4.2,(Sheldrick,1990)'
_computing_publication_material SHELXL-97,(Sheldrick,1997)
_computing_structure_refinement SHELXL-97,(Sheldrick,1997)
_computing_structure_solution SHELXS-97,(Sheldrick,1997)
_diffrn_ambient_temperature 123(2)
_diffrn_detector_area_resol_mean 10.00
_diffrn_measured_fraction_theta_full 0.970
_diffrn_measured_fraction_theta_max 0.970
_diffrn_measurement_device_type 'Rigaku RAXIS RAPID IP'
_diffrn_measurement_method \W
_diffrn_radiation_monochromator graphite
_diffrn_radiation_source 'fine-focus sealed tube'
_diffrn_radiation_type MoK\a
_diffrn_radiation_wavelength 0.71073
_diffrn_reflns_av_R_equivalents 0.0556
_diffrn_reflns_av_sigmaI/netI 0.0592
_diffrn_reflns_limit_h_max 13
_diffrn_reflns_limit_h_min -13
_diffrn_reflns_limit_k_max 14
_diffrn_reflns_limit_k_min -14
_diffrn_reflns_limit_l_max 13
_diffrn_reflns_limit_l_min -14
_diffrn_reflns_number 10110
_diffrn_reflns_theta_full 27.48
_diffrn_reflns_theta_max 27.48
_diffrn_reflns_theta_min 1.95
_diffrn_standards_decay_% 0
_diffrn_standards_interval_count 0
_diffrn_standards_interval_time 0
_diffrn_standards_number 0
_exptl_absorpt_coefficient_mu 1.301
_exptl_absorpt_correction_T_max 0.7809
_exptl_absorpt_correction_T_min 0.5623
_exptl_absorpt_correction_type empirical
_exptl_absorpt_process_details
; 
                                  HIGASHI, T. (1995). Abscor-Empirical 
                                  Absorption Correction based on Fourier 
                                  Series Approximation. 
                                  Rigaku Corporation,Tokyo,Japan. 
;
_exptl_crystal_colour green
_exptl_crystal_density_diffrn 1.817
_exptl_crystal_density_method 'not measured'
_exptl_crystal_F_000 664
_exptl_crystal_size_max 0.50
_exptl_crystal_size_mid 0.30
_exptl_crystal_size_min 0.20
_refine_diff_density_max 0.873
_refine_diff_density_min -1.655
_refine_diff_density_rms 0.153
_refine_ls_extinction_coef 0.017(2)
_refine_ls_extinction_expression Fc^*^=kFc[1+0.001xFc^2^\l^3^/sin(2\q)]^-1/4^
_refine_ls_extinction_method SHELXL
_refine_ls_goodness_of_fit_ref 1.013
_refine_ls_hydrogen_treatment none
_refine_ls_matrix_type full
_refine_ls_number_parameters 344
_refine_ls_number_reflns 5359
_refine_ls_number_restraints 0
_refine_ls_restrained_S_all 1.013
_refine_ls_R_factor_all 0.0705
_refine_ls_R_factor_gt 0.0534
_refine_ls_shift/su_max 0.001
_refine_ls_shift/su_mean 0.000
_refine_ls_structure_factor_coef Fsqd
_refine_ls_weighting_details 'calc w=1/[\s^2^(Fo^2^)+(0.0978P)^2^+0.0000P] where P=(Fo^2^+2Fc^2^)/3'
_refine_ls_weighting_scheme calc
_refine_ls_wR_factor_gt 0.1388
_refine_ls_wR_factor_ref 0.1466
_reflns_number_gt 4123
_reflns_number_total 5359
_reflns_threshold_expression >2sigma(I)
_cod_data_source_file om2006613_si_004.cif
_cod_data_source_block 2-F-ldz1a
_cod_depositor_comments
;
The following automatic conversions were performed:

'_exptl_absorpt_correction_type' value 'Empirical' changed to
'empirical' according to
/home/saulius/struct/CIF-dictionaries/cif_core.dic dictionary named
'cif_core.dic' version 2.4.1 from 2010-06-29.

Automatic conversion script
Id: cif_fix_values 1715 2011-07-08 13:25:40Z adriana 
;
_cod_original_cell_volume 1202.4(4)
_cod_original_sg_symbol_H-M P-1
_cod_database_code 4065264

loop_
_symmetry_equiv_pos_as_xyz
'x, y, z'
'-x, -y, -z'

loop_
_atom_site_label
_atom_site_type_symbol
_atom_site_fract_x
_atom_site_fract_y
_atom_site_fract_z
_atom_site_U_iso_or_equiv
_atom_site_adp_type
_atom_site_occupancy
_atom_site_symmetry_multiplicity
_atom_site_calc_flag
_atom_site_refinement_flags
Zn1 Zn 0.79363(4) 0.81420(4) 0.14305(4) 0.01461(15) Uani 1 1 d .
C1 C 0.8623(4) 1.0839(3) -0.2989(4) 0.0196(7) Uani 1 1 d .
C2 C 0.4396(4) 0.6449(4) 0.0807(4) 0.0252(8) Uani 1 1 d .
C3 C 0.9336(3) 0.5777(3) 0.1119(3) 0.0164(7) Uani 1 1 d .
C4 C 1.0583(4) 0.5690(4) 0.1348(4) 0.0219(8) Uani 1 1 d .
H4 H 1.1108 0.6451 0.1018 0.026 Uiso 1 1 calc R
C5 C 1.1074(4) 0.4496(4) 0.2058(4) 0.0248(8) Uani 1 1 d .
H5 H 1.1934 0.4426 0.2207 0.030 Uiso 1 1 calc R
C6 C 1.0277(4) 0.3417(4) 0.2539(4) 0.0239(8) Uani 1 1 d .
C7 C 0.9035(4) 0.3471(4) 0.2319(4) 0.0257(9) Uani 1 1 d .
H7 H 0.8514 0.2706 0.2656 0.031 Uiso 1 1 calc R
C8 C 0.8559(4) 0.4663(3) 0.1593(4) 0.0201(7) Uani 1 1 d .
H8 H 0.7707 0.4721 0.1421 0.024 Uiso 1 1 calc R
C9 C 0.6337(3) 0.9072(3) 0.3414(3) 0.0160(7) Uani 1 1 d .
C10 C 0.6891(4) 0.8870(4) 0.4515(4) 0.0213(8) Uani 1 1 d .
H10 H 0.7771 0.9078 0.4412 0.026 Uiso 1 1 calc R
C11 C 0.6170(4) 0.8370(4) 0.5754(4) 0.0249(8) Uani 1 1 d .
H11 H 0.6543 0.8226 0.6509 0.030 Uiso 1 1 calc R
C12 C 0.4891(4) 0.8082(4) 0.5872(4) 0.0252(8) Uani 1 1 d .
C13 C 0.4323(4) 0.8282(4) 0.4804(4) 0.0232(8) Uani 1 1 d .
H13 H 0.3440 0.8083 0.4913 0.028 Uiso 1 1 calc R
C14 C 0.5054(4) 0.8778(4) 0.3558(4) 0.0209(7) Uani 1 1 d .
H14 H 0.4675 0.8915 0.2808 0.025 Uiso 1 1 calc R
C15 C 0.8656(4) 0.6198(4) 0.4129(4) 0.0227(8) Uani 1 1 d .
H15A H 0.8680 0.6805 0.4581 0.027 Uiso 1 1 calc R
H15B H 0.9521 0.6164 0.3640 0.027 Uiso 1 1 calc R
C16 C 0.8203(4) 0.4855(4) 0.5103(4) 0.0243(8) Uani 1 1 d .
H16A H 0.8481 0.4660 0.5957 0.029 Uiso 1 1 calc R
H16B H 0.8520 0.4174 0.4764 0.029 Uiso 1 1 calc R
C17 C 0.6740(4) 0.4973(4) 0.5220(4) 0.0266(9) Uani 1 1 d .
H17A H 0.6317 0.4109 0.5543 0.032 Uiso 1 1 calc R
H17B H 0.6392 0.5429 0.5809 0.032 Uiso 1 1 calc R
C18 C 0.6585(3) 0.5767(4) 0.3821(4) 0.0231(8) Uani 1 1 d .
H18A H 0.6526 0.5194 0.3339 0.028 Uiso 1 1 calc R
H18B H 0.5801 0.6294 0.3794 0.028 Uiso 1 1 calc R
F1 F 0.9443(3) 1.1188(3) -0.4102(2) 0.0428(7) Uani 1 1 d .
F2 F 0.7869(2) 0.9909(2) -0.2938(3) 0.0309(6) Uani 1 1 d .
F3 F 0.7891(2) 1.1862(2) -0.3028(3) 0.0325(6) Uani 1 1 d .
F4 F 0.4897(3) 0.5347(2) 0.1519(3) 0.0402(6) Uani 1 1 d .
F5 F 0.3505(2) 0.6791(3) 0.1616(3) 0.0386(6) Uani 1 1 d .
F6 F 0.3803(3) 0.6231(3) -0.0043(3) 0.0418(7) Uani 1 1 d .
F7 F 1.0748(3) 0.2255(2) 0.3258(2) 0.0373(6) Uani 1 1 d .
F8 F 0.4162(2) 0.7602(3) 0.7086(2) 0.0371(6) Uani 1 1 d .
N1 N 0.8837(3) 0.7027(3) 0.0393(3) 0.0180(6) Uani 1 1 d .
H1A H 0.8260 0.6894 -0.0072 0.022 Uiso 1 1 calc R
H1B H 0.9503 0.7518 -0.0210 0.022 Uiso 1 1 calc R
N2 N 0.7101(3) 0.9540(3) 0.2116(3) 0.0164(6) Uani 1 1 d .
H2A H 0.7743 1.0069 0.2107 0.020 Uiso 1 1 calc R
H2B H 0.6591 1.0047 0.1533 0.020 Uiso 1 1 calc R
O1 O 0.8419(2) 0.9914(2) -0.0477(2) 0.0206(6) Uani 1 1 d .
O2 O 1.0279(2) 0.9294(2) -0.1732(3) 0.0189(5) Uani 1 1 d .
O3 O 0.9875(2) 0.8503(2) 0.1762(3) 0.0193(5) Uani 1 1 d .
O4 O 0.6114(2) 0.7820(2) 0.1068(3) 0.0203(5) Uani 1 1 d .
O5 O 0.6534(2) 0.7202(3) -0.0820(3) 0.0260(6) Uani 1 1 d .
O6 O 0.4933(3) 0.8831(3) -0.0726(3) 0.0327(7) Uani 1 1 d .
O7 O 0.7716(2) 0.6599(2) 0.3252(3) 0.0194(5) Uani 1 1 d .
S1 S 0.94528(8) 1.03206(8) -0.15888(8) 0.0144(2) Uani 1 1 d .
S2 S 0.56235(8) 0.77276(8) -0.00349(9) 0.0180(2) Uani 1 1 d .

loop_
_atom_site_aniso_label
_atom_site_aniso_U_11
_atom_site_aniso_U_22
_atom_site_aniso_U_33
_atom_site_aniso_U_23
_atom_site_aniso_U_13
_atom_site_aniso_U_12
Zn1 0.0142(2) 0.0126(2) 0.0173(2) -0.00593(16) -0.00388(16) 0.00374(14)
C1 0.0200(18) 0.0213(17) 0.0196(17) -0.0079(14) -0.0092(15) 0.0024(14)
C2 0.0222(19) 0.029(2) 0.026(2) -0.0130(17) 0.0001(16) -0.0033(16)
C3 0.0195(18) 0.0139(15) 0.0174(16) -0.0081(13) -0.0039(14) 0.0062(13)
C4 0.0208(19) 0.0169(17) 0.029(2) -0.0101(15) -0.0043(16) 0.0025(14)
C5 0.025(2) 0.0263(19) 0.027(2) -0.0127(16) -0.0107(17) 0.0105(16)
C6 0.034(2) 0.0173(17) 0.0169(17) -0.0063(14) -0.0007(17) 0.0127(15)
C7 0.031(2) 0.0159(17) 0.029(2) -0.0098(16) 0.0018(18) 0.0008(15)
C8 0.0198(18) 0.0183(17) 0.0237(18) -0.0101(15) -0.0029(15) 0.0016(14)
C9 0.0159(16) 0.0148(15) 0.0200(17) -0.0101(13) -0.0034(14) 0.0047(12)
C10 0.0209(19) 0.0233(18) 0.0244(19) -0.0133(15) -0.0071(16) 0.0033(14)
C11 0.033(2) 0.0257(19) 0.0235(19) -0.0145(16) -0.0133(17) 0.0067(16)
C12 0.028(2) 0.0234(19) 0.0216(19) -0.0090(16) 0.0029(17) 0.0009(15)
C13 0.0187(18) 0.0268(19) 0.0237(19) -0.0099(16) -0.0026(16) 0.0032(15)
C14 0.0199(18) 0.0254(18) 0.0205(18) -0.0116(15) -0.0063(15) 0.0056(14)
C15 0.0181(18) 0.0228(18) 0.0226(19) -0.0016(15) -0.0085(16) 0.0037(14)
C16 0.027(2) 0.0227(18) 0.0198(18) -0.0023(15) -0.0081(16) 0.0037(15)
C17 0.024(2) 0.0214(18) 0.026(2) -0.0008(16) 0.0004(17) -0.0029(15)
C18 0.0130(17) 0.0227(18) 0.026(2) -0.0016(16) -0.0006(16) -0.0036(14)
F1 0.0386(15) 0.0648(19) 0.0173(12) -0.0073(12) -0.0029(11) -0.0035(13)
F2 0.0296(13) 0.0257(12) 0.0437(15) -0.0139(11) -0.0204(12) -0.0002(9)
F3 0.0399(14) 0.0205(11) 0.0415(14) -0.0101(10) -0.0258(12) 0.0138(10)
F4 0.0494(16) 0.0229(12) 0.0409(15) -0.0033(11) -0.0079(13) -0.0029(11)
F5 0.0230(13) 0.0554(17) 0.0397(15) -0.0256(13) 0.0101(12) -0.0089(12)
F6 0.0365(15) 0.0599(18) 0.0385(15) -0.0263(14) -0.0076(12) -0.0175(13)
F7 0.0515(16) 0.0215(12) 0.0327(13) -0.0057(10) -0.0073(12) 0.0194(11)
F8 0.0361(14) 0.0494(16) 0.0205(12) -0.0106(11) 0.0035(11) -0.0005(12)
N1 0.0168(15) 0.0171(14) 0.0197(15) -0.0072(12) -0.0027(12) 0.0040(11)
N2 0.0156(14) 0.0133(13) 0.0186(15) -0.0051(12) -0.0019(12) 0.0040(11)
O1 0.0208(13) 0.0185(12) 0.0189(13) -0.0043(10) -0.0016(11) 0.0038(10)
O2 0.0160(12) 0.0181(12) 0.0246(13) -0.0105(10) -0.0044(11) 0.0060(9)
O3 0.0182(13) 0.0153(12) 0.0250(13) -0.0069(10) -0.0069(11) 0.0011(10)
O4 0.0144(12) 0.0260(13) 0.0232(13) -0.0116(11) -0.0056(11) 0.0043(10)
O5 0.0169(13) 0.0367(15) 0.0268(14) -0.0161(12) -0.0008(12) 0.0009(11)
O6 0.0287(15) 0.0270(15) 0.0370(17) -0.0017(13) -0.0187(14) 0.0088(12)
O7 0.0159(12) 0.0163(12) 0.0218(13) -0.0019(10) -0.0052(11) 0.0010(9)
S1 0.0139(4) 0.0131(4) 0.0161(4) -0.0046(3) -0.0050(3) 0.0026(3)
S2 0.0159(4) 0.0176(4) 0.0200(4) -0.0057(3) -0.0058(4) 0.0024(3)

loop_
_atom_type_symbol
_atom_type_description
_atom_type_scat_dispersion_real
_atom_type_scat_dispersion_imag
_atom_type_scat_source
C C 0.0033 0.0016 'International Tables Vol C Tables 4.2.6.8 and 6.1.1.4'
H H 0.0000 0.0000 'International Tables Vol C Tables 4.2.6.8 and 6.1.1.4'
O O 0.0106 0.0060 'International Tables Vol C Tables 4.2.6.8 and 6.1.1.4'
N N 0.0061 0.0033 'International Tables Vol C Tables 4.2.6.8 and 6.1.1.4'
F F 0.0171 0.0103 'International Tables Vol C Tables 4.2.6.8 and 6.1.1.4'
S S 0.1246 0.1234 'International Tables Vol C Tables 4.2.6.8 and 6.1.1.4'
Zn Zn 0.2839 1.4301 'International Tables Vol C Tables 4.2.6.8 and 6.1.1.4'

loop_
_geom_angle_atom_site_label_1
_geom_angle_atom_site_label_2
_geom_angle_atom_site_label_3
_geom_angle
_geom_angle_site_symmetry_1
_geom_angle_site_symmetry_3
N2 Zn1 O7 96.29(11) . .
N2 Zn1 N1 169.10(11) . .
O7 Zn1 N1 94.60(11) . .
N2 Zn1 O4 87.85(11) . .
O7 Zn1 O4 93.42(10) . .
N1 Zn1 O4 91.96(11) . .
N2 Zn1 O3 92.60(11) . .
O7 Zn1 O3 87.78(10) . .
N1 Zn1 O3 87.36(11) . .
O4 Zn1 O3 178.66(10) . .
N2 Zn1 O1 82.35(11) . .
O7 Zn1 O1 172.00(10) . .
N1 Zn1 O1 86.80(11) . .
O4 Zn1 O1 94.40(10) . .
O3 Zn1 O1 84.41(10) . .
F2 C1 F1 108.4(3) . .
F2 C1 F3 107.3(3) . .
F1 C1 F3 107.5(3) . .
F2 C1 S1 111.6(3) . .
F1 C1 S1 111.1(3) . .
F3 C1 S1 110.8(3) . .
F4 C2 F6 108.8(3) . .
F4 C2 F5 107.5(3) . .
F6 C2 F5 107.2(3) . .
F4 C2 S2 111.2(3) . .
F6 C2 S2 111.1(3) . .
F5 C2 S2 110.9(3) . .
C4 C3 C8 120.2(3) . .
C4 C3 N1 119.7(3) . .
C8 C3 N1 120.1(3) . .
C3 C4 C5 120.4(3) . .
C3 C4 H4 119.8 . .
C5 C4 H4 119.8 . .
C6 C5 C4 118.1(4) . .
C6 C5 H5 121.0 . .
C4 C5 H5 121.0 . .
F7 C6 C7 119.1(4) . .
F7 C6 C5 118.1(4) . .
C7 C6 C5 122.8(3) . .
C6 C7 C8 118.7(4) . .
C6 C7 H7 120.6 . .
C8 C7 H7 120.6 . .
C7 C8 C3 119.7(4) . .
C7 C8 H8 120.1 . .
C3 C8 H8 120.1 . .
C14 C9 C10 120.0(3) . .
C14 C9 N2 119.2(3) . .
C10 C9 N2 120.7(3) . .
C11 C10 C9 120.4(4) . .
C11 C10 H10 119.8 . .
C9 C10 H10 119.8 . .
C10 C11 C12 118.5(4) . .
C10 C11 H11 120.8 . .
C12 C11 H11 120.8 . .
F8 C12 C13 118.6(4) . .
F8 C12 C11 119.2(4) . .
C13 C12 C11 122.2(4) . .
C12 C13 C14 119.2(4) . .
C12 C13 H13 120.4 . .
C14 C13 H13 120.4 . .
C9 C14 C13 119.7(4) . .
C9 C14 H14 120.1 . .
C13 C14 H14 120.1 . .
O7 C15 C16 104.5(3) . .
O7 C15 H15A 110.9 . .
C16 C15 H15A 110.9 . .
O7 C15 H15B 110.9 . .
C16 C15 H15B 110.9 . .
H15A C15 H15B 108.9 . .
C15 C16 C17 102.0(3) . .
C15 C16 H16A 111.4 . .
C17 C16 H16A 111.4 . .
C15 C16 H16B 111.4 . .
C17 C16 H16B 111.4 . .
H16A C16 H16B 109.2 . .
C18 C17 C16 101.9(3) . .
C18 C17 H17A 111.4 . .
C16 C17 H17A 111.4 . .
C18 C17 H17B 111.4 . .
C16 C17 H17B 111.4 . .
H17A C17 H17B 109.3 . .
O7 C18 C17 105.6(3) . .
O7 C18 H18A 110.6 . .
C17 C18 H18A 110.6 . .
O7 C18 H18B 110.6 . .
C17 C18 H18B 110.6 . .
H18A C18 H18B 108.8 . .
C3 N1 Zn1 118.5(2) . .
C3 N1 H1A 107.7 . .
Zn1 N1 H1A 107.7 . .
C3 N1 H1B 107.7 . .
Zn1 N1 H1B 107.7 . .
H1A N1 H1B 107.1 . .
C9 N2 Zn1 116.9(2) . .
C9 N2 H2A 108.1 . .
Zn1 N2 H2A 108.1 . .
C9 N2 H2B 108.1 . .
Zn1 N2 H2B 108.1 . .
H2A N2 H2B 107.3 . .
S1 O1 Zn1 136.71(15) . .
S1 O3 Zn1 132.80(15) 2_775 .
S2 O4 Zn1 135.34(16) . .
C18 O7 C15 110.2(3) . .
C18 O7 Zn1 124.1(2) . .
C15 O7 Zn1 125.7(2) . .
O2 S1 O1 115.29(15) . .
O2 S1 O3 114.37(15) . 2_775
O1 S1 O3 114.10(16) . 2_775
O2 S1 C1 104.71(16) . .
O1 S1 C1 103.25(17) . .
O3 S1 C1 103.07(16) 2_775 .
O6 S2 O5 116.64(18) . .
O6 S2 O4 114.42(17) . .
O5 S2 O4 113.35(15) . .
O6 S2 C2 104.06(18) . .
O5 S2 C2 104.49(18) . .
O4 S2 C2 101.55(17) . .

loop_
_geom_bond_atom_site_label_1
_geom_bond_atom_site_label_2
_geom_bond_distance
_geom_bond_site_symmetry_2
Zn1 N2 2.079(3) .
Zn1 O7 2.088(3) .
Zn1 N1 2.096(3) .
Zn1 O4 2.118(3) .
Zn1 O3 2.235(3) .
Zn1 O1 2.284(3) .
C1 F2 1.319(4) .
C1 F1 1.322(4) .
C1 F3 1.335(4) .
C1 S1 1.817(4) .
C2 F4 1.325(5) .
C2 F6 1.325(5) .
C2 F5 1.337(5) .
C2 S2 1.831(4) .
C3 C4 1.383(5) .
C3 C8 1.396(5) .
C3 N1 1.444(4) .
C4 C5 1.390(5) .
C4 H4 0.9500 .
C5 C6 1.379(6) .
C5 H5 0.9500 .
C6 F7 1.359(4) .
C6 C7 1.376(6) .
C7 C8 1.387(5) .
C7 H7 0.9500 .
C8 H8 0.9500 .
C9 C14 1.384(5) .
C9 C10 1.392(5) .
C9 N2 1.448(4) .
C10 C11 1.381(5) .
C10 H10 0.9500 .
C11 C12 1.383(6) .
C11 H11 0.9500 .
C12 F8 1.361(4) .
C12 C13 1.368(6) .
C13 C14 1.390(5) .
C13 H13 0.9500 .
C14 H14 0.9500 .
C15 O7 1.455(4) .
C15 C16 1.517(5) .
C15 H15A 0.9900 .
C15 H15B 0.9900 .
C16 C17 1.538(5) .
C16 H16A 0.9900 .
C16 H16B 0.9900 .
C17 C18 1.508(5) .
C17 H17A 0.9900 .
C17 H17B 0.9900 .
C18 O7 1.451(4) .
C18 H18A 0.9900 .
C18 H18B 0.9900 .
N1 H1A 0.9200 .
N1 H1B 0.9200 .
N2 H2A 0.9200 .
N2 H2B 0.9200 .
O1 S1 1.450(3) .
O2 S1 1.444(2) .
O3 S1 1.455(3) 2_775
O4 S2 1.460(3) .
O5 S2 1.445(3) .
O6 S2 1.422(3) .
S1 O3 1.455(3) 2_775
